data_7002824
loop_
_publ_author_name
'Meng, Zhao-Sha'
'Yun, Lei'
'Zhang, Wei-Xiong'
'Hong, Chao-Gang'
'Herchel, Radovan'
'Ou, Yong-Cong'
'Leng, Ji-Dong'
'Peng, Meng-Xia'
'Lin, Zhuo-Jia'
'Tong, Ming-Liang'

_publ_section_title
;
 Reactivity of 4-amino-3,5-bis(pyridin-2-yl)-1,2,4-triazole, structures
 and magnetic properties of polynuclear and polymeric Mn(ii), Cu(ii)
 and Cd(ii) complexes
;
_journal_issue 46
_journal_name_full 'Dalton Transactions'
_journal_page_first 10284
_journal_page_last 10295
_journal_paper_doi 10.1039/b914702k
_journal_year 2009
_chemical_formula_sum 'C48 H41 Cu4 N32 O4.5'
_chemical_formula_weight 1392.29
_chemical_name_systematic
;
?
;
_space_group_IT_number 15
_symmetry_cell_setting monoclinic
_symmetry_space_group_name_Hall '-C 2yc'
_symmetry_space_group_name_H-M 'C 1 2/c 1'
_atom_sites_solution_hydrogens geom
_atom_sites_solution_primary direct
_atom_sites_solution_secondary difmap
_audit_creation_method SHELXL-97
_cell_angle_alpha 90.00
_cell_angle_beta 100.652(2)
_cell_angle_gamma 90.00
_cell_formula_units_Z 4
_cell_length_a 17.0271(19)
_cell_length_b 17.3708(19)
_cell_length_c 20.388(2)
_cell_measurement_reflns_used 2689
_cell_measurement_temperature 293(2)
_cell_measurement_theta_max 22.223
_cell_measurement_theta_min 2.345
_cell_volume 5926.3(11)
_computing_cell_refinement 'Bruker SMART'
_computing_data_collection 'Bruker SMART'
_computing_data_reduction 'Bruker SAINT'
_computing_molecular_graphics 'Bruker SHELXTL'
_computing_publication_material 'Bruker SHELXTL'
_computing_structure_refinement 'SHELXL-97 (Sheldrick, 1997)'
_computing_structure_solution 'SHELXS-97 (Sheldrick, 1990)'
_diffrn_ambient_temperature 293(2)
_diffrn_measured_fraction_theta_full 0.949
_diffrn_measured_fraction_theta_max 0.949
_diffrn_measurement_device_type 'CCD area detector'
_diffrn_measurement_method 'phi and omega scans'
_diffrn_radiation_monochromator graphite
_diffrn_radiation_source 'fine-focus sealed tube'
_diffrn_radiation_type MoK\a
_diffrn_radiation_wavelength 0.71073
_diffrn_reflns_av_R_equivalents 0.0498
_diffrn_reflns_av_sigmaI/netI 0.0651
_diffrn_reflns_limit_h_max 21
_diffrn_reflns_limit_h_min -20
_diffrn_reflns_limit_k_max 21
_diffrn_reflns_limit_k_min -21
_diffrn_reflns_limit_l_max 25
_diffrn_reflns_limit_l_min -25
_diffrn_reflns_number 17096
_diffrn_reflns_theta_full 27.00
_diffrn_reflns_theta_max 27.00
_diffrn_reflns_theta_min 1.69
_exptl_absorpt_coefficient_mu 1.490
_exptl_absorpt_correction_T_max 0.8533
_exptl_absorpt_correction_T_min 0.7450
_exptl_absorpt_correction_type multi-scan
_exptl_absorpt_process_details 'SADABS (Bruker, 2002)'
_exptl_crystal_colour green
_exptl_crystal_density_diffrn 1.560
_exptl_crystal_density_method 'not measured'
_exptl_crystal_description block
_exptl_crystal_F_000 2820
_exptl_crystal_size_max 0.21
_exptl_crystal_size_mid 0.15
_exptl_crystal_size_min 0.11
_refine_diff_density_max 0.735
_refine_diff_density_min -0.420
_refine_diff_density_rms 0.096
_refine_ls_extinction_method none
_refine_ls_goodness_of_fit_ref 1.061
_refine_ls_hydrogen_treatment constr
_refine_ls_matrix_type full
_refine_ls_number_parameters 401
_refine_ls_number_reflns 6147
_refine_ls_number_restraints 32
_refine_ls_restrained_S_all 1.100
_refine_ls_R_factor_all 0.1017
_refine_ls_R_factor_gt 0.0667
_refine_ls_shift/su_max 0.000
_refine_ls_shift/su_mean 0.000
_refine_ls_structure_factor_coef Fsqd
_refine_ls_weighting_details 'calc w=1/[\s^2^(Fo^2^)+(0.0842P)^2^+6.5751P] where P=(Fo^2^+2Fc^2^)/3'
_refine_ls_weighting_scheme calc
_refine_ls_wR_factor_gt 0.1560
_refine_ls_wR_factor_ref 0.1742
_reflns_number_gt 4214
_reflns_number_total 6147
_reflns_threshold_expression >2sigma(I)
_cod_data_source_file b914702k.txt
_cod_data_source_block complex4
_cod_depositor_comments
;
The following automatic conversions were performed:
'_symmetry_cell_setting' value 'Monoclinic' changed to 'monoclinic'
according to '/home/saulius/struct/CIF-dictionaries/cif_core.dic'
dictionary named 'cif_core.dic' version 2.4.1 from 2010-06-29.

Automatic conversion script
Id: cif_fix_enum 1527 2010-12-29 10:47:43Z saulius 
;
_cod_original_cell_volume 5926.4(11)
_cod_original_sg_symbol_H-M C2/c
_cod_original_formula_sum 'C48 H41 Cu4 N32 O4.50'
_cod_database_code 7002824

loop_
_symmetry_equiv_pos_as_xyz
'x, y, z'
'-x, y, -z+1/2'
'x+1/2, y+1/2, z'
'-x+1/2, y+1/2, -z+1/2'
'-x, -y, -z'
'x, -y, z-1/2'
'-x+1/2, -y+1/2, -z'
'x+1/2, -y+1/2, z-1/2'

loop_
_atom_site_label
_atom_site_type_symbol
_atom_site_fract_x
_atom_site_fract_y
_atom_site_fract_z
_atom_site_U_iso_or_equiv
_atom_site_adp_type
_atom_site_occupancy
_atom_site_symmetry_multiplicity
_atom_site_calc_flag
_atom_site_refinement_flags
_atom_site_disorder_assembly
_atom_site_disorder_group
Cu1 Cu 1.01512(4) 0.06225(3) 0.65139(3) 0.0437(2) Uani 1 1 d . . .
Cu2 Cu 1.13590(4) 0.23098(3) 0.78554(3) 0.0413(2) Uani 1 1 d . . .
N1 N 1.0958(3) 0.0635(2) 0.7356(2) 0.0410(10) Uani 1 1 d . . .
N2 N 1.1411(2) 0.1171(2) 0.7746(2) 0.0407(10) Uani 1 1 d . . .
N3 N 1.1947(3) 0.0011(2) 0.8018(2) 0.0496(11) Uani 1 1 d . . .
N4 N 1.0364(3) -0.0530(2) 0.6646(2) 0.0513(11) Uani 1 1 d . . .
N5 N 1.2405(3) 0.1936(3) 0.8682(2) 0.0555(12) Uani 1 1 d . . .
N6 N 1.0013(2) 0.1759(2) 0.6427(2) 0.0396(10) Uani 1 1 d . . .
N7 N 0.9547(2) 0.2291(2) 0.6657(2) 0.0413(10) Uani 1 1 d . . .
N8 N 1.0213(3) 0.2894(2) 0.5958(2) 0.0492(11) Uani 1 1 d . . .
N9 N 1.1043(3) 0.0980(3) 0.5847(2) 0.0534(12) Uani 1 1 d . . .
N10 N 0.8709(3) 0.3452(3) 0.6915(2) 0.0559(12) Uani 1 1 d . . .
N11 N 0.9203(3) 0.0396(3) 0.5862(3) 0.0638(14) Uani 1 1 d . . .
N12 N 0.8919(4) 0.0823(3) 0.5440(3) 0.0780(18) Uani 1 1 d . . .
N13 N 0.8610(6) 0.1212(4) 0.5012(4) 0.134(3) Uani 1 1 d U . .
N14 N 1.1967(3) 0.2553(3) 0.7149(2) 0.0504(11) Uani 1 1 d . . .
N15 N 1.2446(3) 0.2111(3) 0.7021(3) 0.0586(13) Uani 1 1 d . . .
N16 N 1.2921(4) 0.1700(4) 0.6883(4) 0.097(2) Uani 1 1 d . . .
C1 C 0.9990(4) -0.1099(3) 0.6270(4) 0.075(2) Uani 1 1 d . . .
H1 H 0.9588 -0.0978 0.5910 0.090 Uiso 1 1 calc R . .
C2 C 1.0187(5) -0.1862(4) 0.6405(4) 0.087(2) Uani 1 1 d . . .
H2 H 0.9922 -0.2248 0.6135 0.104 Uiso 1 1 calc R . .
C3 C 1.0764(5) -0.2047(4) 0.6930(4) 0.085(2) Uani 1 1 d . . .
H3 H 1.0898 -0.2559 0.7023 0.102 Uiso 1 1 calc R . .
C4 C 1.1155(4) -0.1466(3) 0.7330(3) 0.0638(17) Uani 1 1 d . . .
H4 H 1.1551 -0.1578 0.7696 0.077 Uiso 1 1 calc R . .
C5 C 1.0935(3) -0.0714(3) 0.7166(3) 0.0466(13) Uani 1 1 d . . .
C6 C 1.1303(3) -0.0040(3) 0.7534(3) 0.0434(12) Uani 1 1 d . . .
C7 C 1.1983(3) 0.0771(3) 0.8134(3) 0.0458(13) Uani 1 1 d . . .
C8 C 1.2562(4) 0.1177(3) 0.8633(3) 0.0594(16) Uani 1 1 d . . .
C9 C 1.3212(5) 0.0830(4) 0.9013(4) 0.106(3) Uani 1 1 d . . .
H9 H 1.3315 0.0311 0.8955 0.127 Uiso 1 1 calc R . .
C10 C 1.3707(6) 0.1255(5) 0.9480(5) 0.134(4) Uani 1 1 d . . .
H10 H 1.4151 0.1028 0.9744 0.160 Uiso 1 1 calc R . .
C11 C 1.3542(6) 0.2027(5) 0.9557(4) 0.113(3) Uani 1 1 d . . .
H11 H 1.3861 0.2323 0.9882 0.136 Uiso 1 1 calc R . .
C12 C 1.2895(4) 0.2343(4) 0.9139(3) 0.0725(19) Uani 1 1 d . . .
H12 H 1.2795 0.2866 0.9178 0.087 Uiso 1 1 calc R . .
C13 C 1.1555(4) 0.0562(4) 0.5572(3) 0.0676(18) Uani 1 1 d . . .
H13 H 1.1615 0.0044 0.5683 0.081 Uiso 1 1 calc R . .
C14 C 1.1996(4) 0.0863(5) 0.5134(4) 0.083(2) Uani 1 1 d . . .
H14 H 1.2355 0.0557 0.4959 0.100 Uiso 1 1 calc R . .
C15 C 1.1897(4) 0.1635(4) 0.4957(4) 0.077(2) Uani 1 1 d . . .
H15 H 1.2178 0.1850 0.4652 0.092 Uiso 1 1 calc R . .
C16 C 1.1380(4) 0.2070(4) 0.5239(3) 0.0628(16) Uani 1 1 d . . .
H16 H 1.1307 0.2589 0.5133 0.075 Uiso 1 1 calc R . .
C17 C 1.0966(3) 0.1729(3) 0.5684(3) 0.0464(13) Uani 1 1 d . . .
C18 C 1.0398(3) 0.2135(3) 0.6016(3) 0.0416(12) Uani 1 1 d . . .
C19 C 0.9680(3) 0.2952(3) 0.6363(3) 0.0456(12) Uani 1 1 d . . .
C20 C 0.9237(4) 0.3621(3) 0.6520(3) 0.0631(17) Uani 1 1 d . . .
C21 C 0.9336(6) 0.4350(4) 0.6292(5) 0.103(3) Uani 1 1 d U . .
H21 H 0.9712 0.4451 0.6026 0.124 Uiso 1 1 calc R . .
C22 C 0.8854(7) 0.4936(5) 0.6469(6) 0.129(3) Uani 1 1 d U . .
H22 H 0.8899 0.5436 0.6316 0.154 Uiso 1 1 calc R . .
C23 C 0.8316(6) 0.4768(5) 0.6872(5) 0.120(3) Uani 1 1 d U . .
H23 H 0.7999 0.5153 0.7005 0.143 Uiso 1 1 calc R . .
C24 C 0.8253(5) 0.4021(4) 0.7076(4) 0.082(2) Uani 1 1 d U . .
H24 H 0.7875 0.3906 0.7338 0.099 Uiso 1 1 calc R . .
O1W O 1.2975(4) -0.1137(3) 0.8821(3) 0.116(2) Uani 1 1 d . . .
H1WA H 1.2685 -0.0780 0.8619 0.140 Uiso 1 1 d RD . .
H1WB H 1.3001 -0.1511 0.8558 0.140 Uiso 1 1 d RD . .
O2W O 1.0785(5) 0.4193(5) 0.5104(4) 0.167(3) Uani 1 1 d . . .
H2WA H 1.0421 0.3881 0.5166 0.201 Uiso 1 1 d RD . .
H2WB H 1.1207 0.4149 0.5398 0.201 Uiso 1 1 d RD . .
O3W O 1.0780(19) 0.3385(18) 0.3994(16) 0.150(11) Uiso 0.25 1 d P . .

loop_
_atom_site_aniso_label
_atom_site_aniso_U_11
_atom_site_aniso_U_22
_atom_site_aniso_U_33
_atom_site_aniso_U_23
_atom_site_aniso_U_13
_atom_site_aniso_U_12
Cu1 0.0434(4) 0.0302(3) 0.0545(4) -0.0039(3) 0.0008(3) 0.0021(3)
Cu2 0.0446(4) 0.0293(3) 0.0493(4) -0.0030(3) 0.0069(3) -0.0040(3)
N1 0.040(2) 0.029(2) 0.053(3) -0.0049(18) 0.0044(19) 0.0003(18)
N2 0.042(2) 0.031(2) 0.049(2) -0.0032(18) 0.007(2) -0.0006(18)
N3 0.045(3) 0.038(3) 0.062(3) 0.001(2) 0.001(2) 0.005(2)
N4 0.056(3) 0.032(2) 0.062(3) -0.006(2) 0.003(2) 0.001(2)
N5 0.055(3) 0.048(3) 0.055(3) -0.002(2) -0.010(2) -0.006(2)
N6 0.038(2) 0.031(2) 0.048(2) -0.0029(18) 0.0033(19) 0.0003(18)
N7 0.042(2) 0.034(2) 0.046(2) -0.0018(18) 0.0036(19) 0.0016(19)
N8 0.053(3) 0.035(2) 0.060(3) 0.000(2) 0.012(2) -0.001(2)
N9 0.050(3) 0.048(3) 0.061(3) -0.017(2) 0.009(2) 0.000(2)
N10 0.067(3) 0.034(2) 0.071(3) 0.004(2) 0.027(3) 0.011(2)
N11 0.063(3) 0.041(3) 0.074(3) -0.005(2) -0.021(3) 0.002(2)
N12 0.089(5) 0.046(3) 0.082(4) -0.015(3) -0.026(3) 0.007(3)
N13 0.176(7) 0.076(4) 0.121(5) 0.005(4) -0.052(5) 0.012(5)
N14 0.058(3) 0.038(2) 0.058(3) -0.003(2) 0.018(2) -0.001(2)
N15 0.069(4) 0.043(3) 0.065(3) -0.008(2) 0.018(3) -0.013(3)
N16 0.102(5) 0.072(4) 0.130(6) -0.015(4) 0.052(5) 0.010(4)
C1 0.079(5) 0.046(4) 0.088(5) -0.015(3) -0.016(4) 0.001(3)
C2 0.097(6) 0.039(4) 0.111(6) -0.024(4) -0.014(5) -0.001(4)
C3 0.094(6) 0.036(3) 0.114(6) -0.014(4) -0.010(5) 0.009(4)
C4 0.065(4) 0.038(3) 0.083(4) -0.003(3) 0.001(3) 0.006(3)
C5 0.044(3) 0.032(3) 0.064(3) -0.005(2) 0.009(3) 0.002(2)
C6 0.044(3) 0.031(3) 0.057(3) 0.000(2) 0.013(3) 0.005(2)
C7 0.045(3) 0.038(3) 0.052(3) 0.001(2) 0.001(3) 0.003(2)
C8 0.059(4) 0.046(3) 0.064(4) 0.004(3) -0.011(3) -0.002(3)
C9 0.094(6) 0.061(4) 0.129(7) -0.005(4) -0.067(5) 0.006(4)
C10 0.116(7) 0.092(7) 0.151(9) 0.004(6) -0.085(7) 0.009(6)
C11 0.125(7) 0.076(5) 0.104(6) 0.000(5) -0.069(6) -0.021(5)
C12 0.082(5) 0.056(4) 0.068(4) -0.004(3) -0.015(4) -0.007(4)
C13 0.063(4) 0.056(4) 0.086(5) -0.025(3) 0.018(4) -0.005(3)
C14 0.069(5) 0.082(5) 0.108(6) -0.043(5) 0.039(4) -0.007(4)
C15 0.071(5) 0.076(5) 0.091(5) -0.025(4) 0.038(4) -0.022(4)
C16 0.063(4) 0.055(4) 0.074(4) -0.014(3) 0.022(3) -0.016(3)
C17 0.042(3) 0.041(3) 0.054(3) -0.012(2) 0.005(2) -0.006(2)
C18 0.037(3) 0.036(3) 0.050(3) -0.007(2) 0.004(2) -0.005(2)
C19 0.049(3) 0.032(3) 0.056(3) 0.001(2) 0.011(3) -0.002(2)
C20 0.080(5) 0.033(3) 0.081(4) 0.005(3) 0.028(4) 0.012(3)
C21 0.130(6) 0.055(4) 0.145(6) 0.021(4) 0.080(5) 0.016(4)
C22 0.161(7) 0.064(5) 0.182(8) 0.030(5) 0.087(7) 0.028(5)
C23 0.146(7) 0.072(5) 0.163(7) 0.016(5) 0.088(6) 0.035(5)
C24 0.106(5) 0.049(4) 0.104(5) 0.014(4) 0.049(4) 0.022(4)
O1W 0.186(6) 0.085(4) 0.079(4) 0.004(3) 0.026(4) 0.061(4)
O2W 0.138(7) 0.218(9) 0.145(6) -0.008(6) 0.025(5) -0.060(6)

loop_
_atom_type_symbol
_atom_type_description
_atom_type_scat_dispersion_real
_atom_type_scat_dispersion_imag
_atom_type_scat_source
C C 0.0033 0.0016 'International Tables Vol C Tables 4.2.6.8 and 6.1.1.4'
H H 0.0000 0.0000 'International Tables Vol C Tables 4.2.6.8 and 6.1.1.4'
N N 0.0061 0.0033 'International Tables Vol C Tables 4.2.6.8 and 6.1.1.4'
O O 0.0106 0.0060 'International Tables Vol C Tables 4.2.6.8 and 6.1.1.4'
Cu Cu 0.3201 1.2651 'International Tables Vol C Tables 4.2.6.8 and 6.1.1.4'

loop_
_geom_angle_atom_site_label_1
_geom_angle_atom_site_label_2
_geom_angle_atom_site_label_3
_geom_angle
_geom_angle_site_symmetry_1
_geom_angle_site_symmetry_3
_geom_angle_publ_flag
N11 Cu1 N1 162.0(2) . . ?
N11 Cu1 N6 94.05(18) . . ?
N1 Cu1 N6 96.70(16) . . ?
N11 Cu1 N4 89.8(2) . . ?
N1 Cu1 N4 79.64(17) . . ?
N6 Cu1 N4 176.14(18) . . ?
N11 Cu1 N9 102.0(2) . . ?
N1 Cu1 N9 94.61(17) . . ?
N6 Cu1 N9 76.15(17) . . ?
N4 Cu1 N9 102.80(18) . . ?
N14 Cu2 N7 158.85(19) . 2_756 ?
N14 Cu2 N2 95.19(18) . . ?
N7 Cu2 N2 95.44(16) 2_756 . ?
N14 Cu2 N10 91.08(19) . 2_756 ?
N7 Cu2 N10 79.58(17) 2_756 2_756 ?
N2 Cu2 N10 173.04(18) . 2_756 ?
N14 Cu2 N5 98.97(19) . . ?
N7 Cu2 N5 101.32(17) 2_756 . ?
N2 Cu2 N5 76.00(16) . . ?
N10 Cu2 N5 100.07(19) 2_756 . ?
C6 N1 N2 105.5(4) . . ?
C6 N1 Cu1 115.1(3) . . ?
N2 N1 Cu1 137.3(3) . . ?
C7 N2 N1 105.3(4) . . ?
C7 N2 Cu2 119.6(3) . . ?
N1 N2 Cu2 135.1(3) . . ?
C6 N3 C7 101.5(4) . . ?
C1 N4 C5 118.5(5) . . ?
C1 N4 Cu1 126.5(4) . . ?
C5 N4 Cu1 115.1(3) . . ?
C12 N5 C8 117.6(5) . . ?
C12 N5 Cu2 131.3(4) . . ?
C8 N5 Cu2 110.8(4) . . ?
C18 N6 N7 105.7(4) . . ?
C18 N6 Cu1 118.7(3) . . ?
N7 N6 Cu1 135.4(3) . . ?
C19 N7 N6 105.9(4) . . ?
C19 N7 Cu2 115.0(3) . 2_756 ?
N6 N7 Cu2 137.9(3) . 2_756 ?
C19 N8 C18 101.2(4) . . ?
C13 N9 C17 117.6(5) . . ?
C13 N9 Cu1 130.9(4) . . ?
C17 N9 Cu1 111.2(4) . . ?
C24 N10 C20 118.0(5) . . ?
C24 N10 Cu2 127.0(4) . 2_756 ?
C20 N10 Cu2 114.9(4) . 2_756 ?
N12 N11 Cu1 123.7(5) . . ?
N13 N12 N11 176.3(8) . . ?
N15 N14 Cu2 119.9(4) . . ?
N16 N15 N14 177.7(7) . . ?
N4 C1 C2 121.5(6) . . ?
N4 C1 H1 119.3 . . ?
C2 C1 H1 119.3 . . ?
C3 C2 C1 120.0(6) . . ?
C3 C2 H2 120.0 . . ?
C1 C2 H2 120.0 . . ?
C2 C3 C4 119.5(6) . . ?
C2 C3 H3 120.2 . . ?
C4 C3 H3 120.2 . . ?
C5 C4 C3 117.8(6) . . ?
C5 C4 H4 121.1 . . ?
C3 C4 H4 121.1 . . ?
N4 C5 C4 122.8(5) . . ?
N4 C5 C6 113.2(4) . . ?
C4 C5 C6 124.0(5) . . ?
N1 C6 N3 113.9(5) . . ?
N1 C6 C5 116.0(5) . . ?
N3 C6 C5 130.1(5) . . ?
N2 C7 N3 113.8(5) . . ?
N2 C7 C8 119.1(5) . . ?
N3 C7 C8 127.0(5) . . ?
N5 C8 C9 122.4(6) . . ?
N5 C8 C7 114.0(5) . . ?
C9 C8 C7 123.6(6) . . ?
C10 C9 C8 119.2(7) . . ?
C10 C9 H9 120.4 . . ?
C8 C9 H9 120.4 . . ?
C9 C10 C11 119.4(7) . . ?
C9 C10 H10 120.3 . . ?
C11 C10 H10 120.3 . . ?
C12 C11 C10 118.2(7) . . ?
C12 C11 H11 120.9 . . ?
C10 C11 H11 120.9 . . ?
N5 C12 C11 123.1(7) . . ?
N5 C12 H12 118.5 . . ?
C11 C12 H12 118.5 . . ?
N9 C13 C14 123.0(7) . . ?
N9 C13 H13 118.5 . . ?
C14 C13 H13 118.5 . . ?
C13 C14 C15 118.8(6) . . ?
C13 C14 H14 120.6 . . ?
C15 C14 H14 120.6 . . ?
C16 C15 C14 118.7(6) . . ?
C16 C15 H15 120.6 . . ?
C14 C15 H15 120.6 . . ?
C15 C16 C17 119.1(6) . . ?
C15 C16 H16 120.5 . . ?
C17 C16 H16 120.5 . . ?
N9 C17 C16 122.7(5) . . ?
N9 C17 C18 113.3(5) . . ?
C16 C17 C18 124.0(5) . . ?
N6 C18 N8 113.5(4) . . ?
N6 C18 C17 120.1(5) . . ?
N8 C18 C17 126.4(5) . . ?
N7 C19 N8 113.7(4) . . ?
N7 C19 C20 116.9(5) . . ?
N8 C19 C20 129.4(5) . . ?
N10 C20 C21 122.8(6) . . ?
N10 C20 C19 112.9(5) . . ?
C21 C20 C19 124.3(6) . . ?
C20 C21 C22 118.2(7) . . ?
C20 C21 H21 120.9 . . ?
C22 C21 H21 120.9 . . ?
C23 C22 C21 119.3(8) . . ?
C23 C22 H22 120.4 . . ?
C21 C22 H22 120.4 . . ?
C22 C23 C24 118.8(8) . . ?
C22 C23 H23 120.6 . . ?
C24 C23 H23 120.6 . . ?
N10 C24 C23 123.0(7) . . ?
N10 C24 H24 118.5 . . ?
C23 C24 H24 118.5 . . ?
H1WA O1W H1WB 110.2 . . ?
H2WA O2W H2WB 112.5 . . ?

loop_
_geom_bond_atom_site_label_1
_geom_bond_atom_site_label_2
_geom_bond_distance
_geom_bond_site_symmetry_2
_geom_bond_publ_flag
Cu1 N11 1.932(5) . ?
Cu1 N1 1.990(4) . ?
Cu1 N6 1.991(4) . ?
Cu1 N4 2.043(4) . ?
Cu1 N9 2.303(5) . ?
Cu2 N14 1.968(5) . ?
Cu2 N7 1.984(4) 2_756 ?
Cu2 N2 1.995(4) . ?
Cu2 N10 2.046(4) 2_756 ?
Cu2 N5 2.308(5) . ?
N1 C6 1.332(6) . ?
N1 N2 1.366(5) . ?
N2 C7 1.331(6) . ?
N3 C6 1.335(7) . ?
N3 C7 1.341(6) . ?
N4 C1 1.338(7) . ?
N4 C5 1.338(7) . ?
N5 C12 1.334(7) . ?
N5 C8 1.352(7) . ?
N6 C18 1.329(6) . ?
N6 N7 1.357(5) . ?
N7 C19 1.334(6) . ?
N7 Cu2 1.984(4) 2_756 ?
N8 C19 1.339(7) . ?
N8 C18 1.356(6) . ?
N9 C13 1.334(7) . ?
N9 C17 1.344(7) . ?
N10 C24 1.335(7) . ?
N10 C20 1.347(8) . ?
N10 Cu2 2.046(4) 2_756 ?
N11 N12 1.171(7) . ?
N12 N13 1.150(8) . ?
N14 N15 1.185(7) . ?
N15 N16 1.151(7) . ?
C1 C2 1.383(9) . ?
C1 H1 0.9300 . ?
C2 C3 1.351(10) . ?
C2 H2 0.9300 . ?
C3 C4 1.388(9) . ?
C3 H3 0.9300 . ?
C4 C5 1.382(8) . ?
C4 H4 0.9300 . ?
C5 C6 1.467(7) . ?
C7 C8 1.460(8) . ?
C8 C9 1.369(9) . ?
C9 C10 1.366(10) . ?
C9 H9 0.9300 . ?
C10 C11 1.384(12) . ?
C10 H10 0.9300 . ?
C11 C12 1.376(10) . ?
C11 H11 0.9300 . ?
C12 H12 0.9300 . ?
C13 C14 1.373(10) . ?
C13 H13 0.9300 . ?
C14 C15 1.390(10) . ?
C14 H14 0.9300 . ?
C15 C16 1.367(9) . ?
C15 H15 0.9300 . ?
C16 C17 1.380(8) . ?
C16 H16 0.9300 . ?
C17 C18 1.461(7) . ?
C19 C20 1.451(7) . ?
C20 C21 1.370(9) . ?
C21 C22 1.397(11) . ?
C21 H21 0.9300 . ?
C22 C23 1.371(11) . ?
C22 H22 0.9300 . ?
C23 C24 1.373(10) . ?
C23 H23 0.9300 . ?
C24 H24 0.9300 . ?
O1W H1WA 0.8499 . ?
O1W H1WB 0.8500 . ?
O2W H2WA 0.8501 . ?
O2W H2WB 0.8500 . ?

loop_
_geom_hbond_atom_site_label_D
_geom_hbond_atom_site_label_H
_geom_hbond_atom_site_label_A
_geom_hbond_distance_DH
_geom_hbond_distance_HA
_geom_hbond_distance_DA
_geom_hbond_angle_DHA
_geom_hbond_site_symmetry_A
O1W H1WA N3 0.85 2.10 2.942(7) 172.9 .
O1W H1WB N14 0.85 2.18 3.029(7) 177.6 4_746
O2W H2WA N8 0.85 2.43 3.114(9) 138.5 .
O2W H2WB O1W 0.85 1.97 2.807(10) 165.9 4_756

loop_
_geom_torsion_atom_site_label_1
_geom_torsion_atom_site_label_2
_geom_torsion_atom_site_label_3
_geom_torsion_atom_site_label_4
_geom_torsion
_geom_torsion_site_symmetry_1
_geom_torsion_site_symmetry_2
_geom_torsion_site_symmetry_3
_geom_torsion_site_symmetry_4
_geom_torsion_publ_flag
N11 Cu1 N1 C6 63.5(8) . . . . ?
N6 Cu1 N1 C6 -170.3(4) . . . . ?
N4 Cu1 N1 C6 8.5(4) . . . . ?
N9 Cu1 N1 C6 -93.7(4) . . . . ?
N11 Cu1 N1 N2 -135.6(6) . . . . ?
N6 Cu1 N1 N2 -9.4(5) . . . . ?
N4 Cu1 N1 N2 169.4(5) . . . . ?
N9 Cu1 N1 N2 67.2(5) . . . . ?
C6 N1 N2 C7 -1.1(5) . . . . ?
Cu1 N1 N2 C7 -163.2(4) . . . . ?
C6 N1 N2 Cu2 -178.5(4) . . . . ?
Cu1 N1 N2 Cu2 19.4(8) . . . . ?
N14 Cu2 N2 C7 95.1(4) . . . . ?
N7 Cu2 N2 C7 -103.2(4) 2_756 . . . ?
N10 Cu2 N2 C7 -59.1(17) 2_756 . . . ?
N5 Cu2 N2 C7 -2.8(4) . . . . ?
N14 Cu2 N2 N1 -87.7(5) . . . . ?
N7 Cu2 N2 N1 74.0(5) 2_756 . . . ?
N10 Cu2 N2 N1 118.0(15) 2_756 . . . ?
N5 Cu2 N2 N1 174.3(5) . . . . ?
N11 Cu1 N4 C1 10.4(6) . . . . ?
N1 Cu1 N4 C1 175.7(6) . . . . ?
N6 Cu1 N4 C1 -166(3) . . . . ?
N9 Cu1 N4 C1 -91.9(6) . . . . ?
N11 Cu1 N4 C5 -169.3(4) . . . . ?
N1 Cu1 N4 C5 -4.0(4) . . . . ?
N6 Cu1 N4 C5 15(3) . . . . ?
N9 Cu1 N4 C5 88.4(4) . . . . ?
N14 Cu2 N5 C12 86.1(6) . . . . ?
N7 Cu2 N5 C12 -87.9(6) 2_756 . . . ?
N2 Cu2 N5 C12 179.2(6) . . . . ?
N10 Cu2 N5 C12 -6.7(6) 2_756 . . . ?
N14 Cu2 N5 C8 -87.6(4) . . . . ?
N7 Cu2 N5 C8 98.4(4) 2_756 . . . ?
N2 Cu2 N5 C8 5.6(4) . . . . ?
N10 Cu2 N5 C8 179.7(4) 2_756 . . . ?
N11 Cu1 N6 C18 -95.2(4) . . . . ?
N1 Cu1 N6 C18 99.3(4) . . . . ?
N4 Cu1 N6 C18 81(3) . . . . ?
N9 Cu1 N6 C18 6.1(4) . . . . ?
N11 Cu1 N6 N7 78.3(5) . . . . ?
N1 Cu1 N6 N7 -87.2(5) . . . . ?
N4 Cu1 N6 N7 -106(3) . . . . ?
N9 Cu1 N6 N7 179.7(5) . . . . ?
C18 N6 N7 C19 0.5(5) . . . . ?
Cu1 N6 N7 C19 -173.7(4) . . . . ?
C18 N6 N7 Cu2 166.7(4) . . . 2_756 ?
Cu1 N6 N7 Cu2 -7.4(8) . . . 2_756 ?
N11 Cu1 N9 C13 -89.4(6) . . . . ?
N1 Cu1 N9 C13 83.5(5) . . . . ?
N6 Cu1 N9 C13 179.3(6) . . . . ?
N4 Cu1 N9 C13 3.1(6) . . . . ?
N11 Cu1 N9 C17 85.0(4) . . . . ?
N1 Cu1 N9 C17 -102.0(4) . . . . ?
N6 Cu1 N9 C17 -6.3(3) . . . . ?
N4 Cu1 N9 C17 177.6(4) . . . . ?
N1 Cu1 N11 N12 150.5(6) . . . . ?
N6 Cu1 N11 N12 23.9(6) . . . . ?
N4 Cu1 N11 N12 -155.8(6) . . . . ?
N9 Cu1 N11 N12 -52.8(6) . . . . ?
Cu1 N11 N12 N13 176(100) . . . . ?
N7 Cu2 N14 N15 -148.3(5) 2_756 . . . ?
N2 Cu2 N14 N15 -28.4(5) . . . . ?
N10 Cu2 N14 N15 148.6(5) 2_756 . . . ?
N5 Cu2 N14 N15 48.3(5) . . . . ?
Cu2 N14 N15 N16 -172(19) . . . . ?
C5 N4 C1 C2 -0.6(11) . . . . ?
Cu1 N4 C1 C2 179.7(6) . . . . ?
N4 C1 C2 C3 0.6(13) . . . . ?
C1 C2 C3 C4 0.0(13) . . . . ?
C2 C3 C4 C5 -0.5(11) . . . . ?
C1 N4 C5 C4 0.0(9) . . . . ?
Cu1 N4 C5 C4 179.8(5) . . . . ?
C1 N4 C5 C6 179.5(5) . . . . ?
Cu1 N4 C5 C6 -0.8(6) . . . . ?
C3 C4 C5 N4 0.5(10) . . . . ?
C3 C4 C5 C6 -178.9(6) . . . . ?
N2 N1 C6 N3 0.6(6) . . . . ?
Cu1 N1 C6 N3 167.3(3) . . . . ?
N2 N1 C6 C5 -178.2(4) . . . . ?
Cu1 N1 C6 C5 -11.5(6) . . . . ?
C7 N3 C6 N1 0.1(6) . . . . ?
C7 N3 C6 C5 178.8(6) . . . . ?
N4 C5 C6 N1 8.0(7) . . . . ?
C4 C5 C6 N1 -172.5(5) . . . . ?
N4 C5 C6 N3 -170.6(5) . . . . ?
C4 C5 C6 N3 8.9(10) . . . . ?
N1 N2 C7 N3 1.2(6) . . . . ?
Cu2 N2 C7 N3 179.2(3) . . . . ?
N1 N2 C7 C8 -178.0(5) . . . . ?
Cu2 N2 C7 C8 -0.1(7) . . . . ?
C6 N3 C7 N2 -0.9(6) . . . . ?
C6 N3 C7 C8 178.4(6) . . . . ?
C12 N5 C8 C9 -2.4(11) . . . . ?
Cu2 N5 C8 C9 172.2(7) . . . . ?
C12 N5 C8 C7 178.3(6) . . . . ?
Cu2 N5 C8 C7 -7.1(7) . . . . ?
N2 C7 C8 N5 5.4(8) . . . . ?
N3 C7 C8 N5 -173.8(6) . . . . ?
N2 C7 C8 C9 -173.9(7) . . . . ?
N3 C7 C8 C9 7.0(11) . . . . ?
N5 C8 C9 C10 2.7(14) . . . . ?
C7 C8 C9 C10 -178.1(9) . . . . ?
C8 C9 C10 C11 -0.2(17) . . . . ?
C9 C10 C11 C12 -2.2(17) . . . . ?
C8 N5 C12 C11 -0.2(11) . . . . ?
Cu2 N5 C12 C11 -173.5(7) . . . . ?
C10 C11 C12 N5 2.5(15) . . . . ?
C17 N9 C13 C14 -0.3(9) . . . . ?
Cu1 N9 C13 C14 173.9(5) . . . . ?
N9 C13 C14 C15 -1.2(11) . . . . ?
C13 C14 C15 C16 1.7(11) . . . . ?
C14 C15 C16 C17 -0.8(10) . . . . ?
C13 N9 C17 C16 1.3(8) . . . . ?
Cu1 N9 C17 C16 -174.0(4) . . . . ?
C13 N9 C17 C18 -179.4(5) . . . . ?
Cu1 N9 C17 C18 5.3(5) . . . . ?
C15 C16 C17 N9 -0.8(9) . . . . ?
C15 C16 C17 C18 -179.9(6) . . . . ?
N7 N6 C18 N8 0.0(6) . . . . ?
Cu1 N6 C18 N8 175.3(3) . . . . ?
N7 N6 C18 C17 179.1(4) . . . . ?
Cu1 N6 C18 C17 -5.6(6) . . . . ?
C19 N8 C18 N6 -0.4(6) . . . . ?
C19 N8 C18 C17 -179.5(5) . . . . ?
N9 C17 C18 N6 -0.6(7) . . . . ?
C16 C17 C18 N6 178.7(5) . . . . ?
N9 C17 C18 N8 178.5(5) . . . . ?
C16 C17 C18 N8 -2.3(9) . . . . ?
N6 N7 C19 N8 -0.8(6) . . . . ?
Cu2 N7 C19 N8 -170.6(4) 2_756 . . . ?
N6 N7 C19 C20 179.0(5) . . . . ?
Cu2 N7 C19 C20 9.2(6) 2_756 . . . ?
C18 N8 C19 N7 0.7(6) . . . . ?
C18 N8 C19 C20 -179.1(6) . . . . ?
C24 N10 C20 C21 1.6(11) . . . . ?
Cu2 N10 C20 C21 177.0(7) 2_756 . . . ?
C24 N10 C20 C19 -178.2(6) . . . . ?
Cu2 N10 C20 C19 -2.8(7) 2_756 . . . ?
N7 C19 C20 N10 -4.1(8) . . . . ?
N8 C19 C20 N10 175.7(6) . . . . ?
N7 C19 C20 C21 176.1(7) . . . . ?
N8 C19 C20 C21 -4.1(12) . . . . ?
N10 C20 C21 C22 -1.2(14) . . . . ?
C19 C20 C21 C22 178.5(9) . . . . ?
C20 C21 C22 C23 1.2(17) . . . . ?
C21 C22 C23 C24 -1.5(17) . . . . ?
C20 N10 C24 C23 -1.9(12) . . . . ?
Cu2 N10 C24 C23 -176.7(7) 2_756 . . . ?
C22 C23 C24 N10 2.0(16) . . . . ?
